data_7037454
loop_
_publ_author_name
'Rufanov, Konstantin A.'
'Pru\&s, Noa K'
'Sundermeyer, J\"org'

_publ_section_title
;
 Simple entry into N-tert-butyl-iminophosphonamide rare-earth metal alkyl
 and chlorido complexes.
;
_journal_issue 4
_journal_name_full 'Dalton transactions (Cambridge, England : 2003)'
_journal_page_first 1525
_journal_page_last 1538
_journal_paper_doi 10.1039/c5dt03721b
_journal_volume 45
_journal_year 2016
_chemical_formula_moiety 'C44 H67 N4 P2 Si1 Sm1'
_chemical_formula_sum 'C44 H67 N4 P2 Si Sm'
_chemical_formula_weight 892.40
_chemical_name_systematic
;
 bis(tert-butyl(N-(tert-butyl)-P,P-diphenylphosphorimidoyl)amino)((trimethylsilyl)methylsamarium
;
_chemical_properties_physical 'Air-sensitive, Moisture-sensitive, Heat-sensitive, Oxygen-sensitive'
_space_group_IT_number 14
_symmetry_cell_setting monoclinic
_symmetry_space_group_name_Hall '-P 2yn'
_symmetry_space_group_name_H-M 'P 1 21/n 1'
_atom_sites_solution_hydrogens geom
_atom_sites_solution_primary direct
_atom_sites_solution_secondary difmap
_audit_creation_method SHELXL-97
_audit_update_record
;
2015-07-23 deposited with the CCDC.
2015-11-24 downloaded from the CCDC.
;
_cell_angle_alpha 90.00
_cell_angle_beta 92.641(3)
_cell_angle_gamma 90.00
_cell_formula_units_Z 4
_cell_length_a 18.4815(7)
_cell_length_b 10.6977(3)
_cell_length_c 23.0704(9)
_cell_measurement_reflns_used 16637
_cell_measurement_temperature 100(2)
_cell_measurement_theta_max 27.15
_cell_measurement_theta_min 1.105
_cell_volume 4556.4(3)
_computing_molecular_graphics 'Ortep-3 for Windows (Farrugia, 1997)'
_computing_publication_material 'WinGX publication routines (Farrugia, 1999)'
_computing_structure_refinement 'SHELXL-97 (Sheldrick, 1997)'
_computing_structure_solution 'SHELXS-86 (Sheldrick, 1986)'
_diffrn_ambient_temperature 100(2)
_diffrn_measured_fraction_theta_full 1.000
_diffrn_measured_fraction_theta_max 0.998
_diffrn_measurement_device_type IPDS-II
_diffrn_radiation_monochromator graphite
_diffrn_radiation_source 'fine-focus sealed tube'
_diffrn_radiation_type MoK\a
_diffrn_radiation_wavelength 0.71073
_diffrn_reflns_av_R_equivalents 0.0702
_diffrn_reflns_av_sigmaI/netI 0.0902
_diffrn_reflns_limit_h_max 23
_diffrn_reflns_limit_h_min -23
_diffrn_reflns_limit_k_max 13
_diffrn_reflns_limit_k_min -13
_diffrn_reflns_limit_l_max 29
_diffrn_reflns_limit_l_min -28
_diffrn_reflns_number 31218
_diffrn_reflns_theta_full 25.00
_diffrn_reflns_theta_max 26.73
_diffrn_reflns_theta_min 1.44
_exptl_absorpt_coefficient_mu 1.418
_exptl_absorpt_correction_T_max 0.9587
_exptl_absorpt_correction_T_min 0.5678
_exptl_absorpt_correction_type multi-scan
_exptl_absorpt_process_details
;
 ?
;
_exptl_crystal_colour yellow
_exptl_crystal_density_diffrn 1.301
_exptl_crystal_density_method 'not measured'
_exptl_crystal_description prism
_exptl_crystal_F_000 1860
_exptl_crystal_preparation Luminescent
_exptl_crystal_size_max 0.45
_exptl_crystal_size_mid 0.16
_exptl_crystal_size_min 0.03
_refine_diff_density_max 0.618
_refine_diff_density_min -0.844
_refine_diff_density_rms 0.074
_refine_ls_extinction_method none
_refine_ls_goodness_of_fit_ref 0.761
_refine_ls_hydrogen_treatment mixed
_refine_ls_matrix_type full
_refine_ls_number_parameters 484
_refine_ls_number_reflns 9656
_refine_ls_number_restraints 0
_refine_ls_restrained_S_all 0.761
_refine_ls_R_factor_all 0.0734
_refine_ls_R_factor_gt 0.0362
_refine_ls_shift/su_max 0.000
_refine_ls_shift/su_mean 0.000
_refine_ls_structure_factor_coef Fsqd
_refine_ls_weighting_details 'calc w=1/[\s^2^(Fo^2^)+(0.0306P)^2^+0.0000P] where P=(Fo^2^+2Fc^2^)/3'
_refine_ls_weighting_scheme calc
_refine_ls_wR_factor_gt 0.0685
_refine_ls_wR_factor_ref 0.0746
_reflns_number_gt 5705
_reflns_number_total 9656
_reflns_threshold_expression >2sigma(I)
_cod_data_source_file c5dt03721b1.cif
_cod_data_source_block kh110
_cod_depositor_comments 'Adding full bibliography for 7037450--7037455.cif.'
_cod_original_sg_symbol_H-M 'P 21/n'
_cod_database_code 7037454

loop_
_symmetry_equiv_pos_as_xyz
'x, y, z'
'-x+1/2, y+1/2, -z+1/2'
'-x, -y, -z'
'x-1/2, -y-1/2, z-1/2'

loop_
_atom_site_label
_atom_site_type_symbol
_atom_site_fract_x
_atom_site_fract_y
_atom_site_fract_z
_atom_site_U_iso_or_equiv
_atom_site_adp_type
_atom_site_occupancy
_atom_site_symmetry_multiplicity
_atom_site_calc_flag
_atom_site_refinement_flags
C1 C -0.0864(2) 0.6489(4) 0.12484(17) 0.0479(10) Uani 1 1 d .
C2 C -0.1100(3) 0.7608(4) 0.0874(2) 0.0640(13) Uani 1 1 d .
H2A H -0.1139 0.8350 0.1119 0.096 Uiso 1 1 calc R
H2B H -0.1571 0.7431 0.0679 0.096 Uiso 1 1 calc R
H2C H -0.0741 0.7759 0.0582 0.096 Uiso 1 1 calc R
C3 C -0.0829(3) 0.5349(5) 0.0854(2) 0.0670(14) Uani 1 1 d .
H3A H -0.0483 0.5506 0.0552 0.100 Uiso 1 1 calc R
H3B H -0.1310 0.5189 0.0672 0.100 Uiso 1 1 calc R
H3C H -0.0671 0.4620 0.1084 0.100 Uiso 1 1 calc R
C4 C -0.1439(2) 0.6253(5) 0.16927(19) 0.0613(12) Uani 1 1 d .
H4A H -0.1304 0.5516 0.1926 0.092 Uiso 1 1 calc R
H4B H -0.1909 0.6109 0.1489 0.092 Uiso 1 1 calc R
H4C H -0.1472 0.6983 0.1947 0.092 Uiso 1 1 calc R
C5 C 0.0972(2) 0.5178(4) 0.11760(17) 0.0459(10) Uani 1 1 d .
C6 C 0.0703(2) 0.4170(4) 0.14868(18) 0.0498(10) Uani 1 1 d .
H6 H 0.0330 0.4305 0.1750 0.060 Uiso 1 1 calc R
C7 C 0.0975(2) 0.2977(4) 0.14150(19) 0.0574(11) Uani 1 1 d .
H7 H 0.0788 0.2301 0.1629 0.069 Uiso 1 1 calc R
C8 C 0.1516(2) 0.2765(5) 0.1034(2) 0.0610(12) Uani 1 1 d .
H8 H 0.1704 0.1947 0.0987 0.073 Uiso 1 1 calc R
C9 C 0.1782(2) 0.3757(5) 0.0720(2) 0.0592(12) Uani 1 1 d .
H9 H 0.2148 0.3615 0.0451 0.071 Uiso 1 1 calc R
C10 C 0.1519(2) 0.4949(4) 0.07967(18) 0.0534(11) Uani 1 1 d .
H10 H 0.1714 0.5624 0.0587 0.064 Uiso 1 1 calc R
C11 C 0.0735(2) 0.7643(4) 0.07014(17) 0.0466(10) Uani 1 1 d .
C12 C 0.0847(2) 0.8934(4) 0.07551(18) 0.0501(11) Uani 1 1 d .
H12 H 0.0884 0.9302 0.1130 0.060 Uiso 1 1 calc R
C13 C 0.0906(2) 0.9681(4) 0.02695(19) 0.0574(12) Uani 1 1 d .
H13 H 0.0989 1.0553 0.0313 0.069 Uiso 1 1 calc R
C14 C 0.0843(3) 0.9161(5) -0.02780(19) 0.0624(13) Uani 1 1 d .
H14 H 0.0897 0.9671 -0.0610 0.075 Uiso 1 1 calc R
C15 C 0.0704(2) 0.7902(5) -0.03422(18) 0.0626(12) Uani 1 1 d .
H15 H 0.0643 0.7550 -0.0719 0.075 Uiso 1 1 calc R
C16 C 0.0652(2) 0.7149(5) 0.01438(17) 0.0570(11) Uani 1 1 d .
H16 H 0.0559 0.6281 0.0095 0.068 Uiso 1 1 calc R
C17 C 0.1865(2) 0.7347(4) 0.20562(17) 0.0461(10) Uani 1 1 d .
C18 C 0.2321(2) 0.7829(5) 0.15689(18) 0.0590(11) Uani 1 1 d .
H18A H 0.2247 0.7291 0.1227 0.089 Uiso 1 1 calc R
H18B H 0.2833 0.7819 0.1697 0.089 Uiso 1 1 calc R
H18C H 0.2174 0.8686 0.1469 0.089 Uiso 1 1 calc R
C19 C 0.2131(2) 0.6036(4) 0.22409(19) 0.0543(11) Uani 1 1 d .
H19A H 0.1825 0.5709 0.2542 0.081 Uiso 1 1 calc R
H19B H 0.2634 0.6089 0.2394 0.081 Uiso 1 1 calc R
H19C H 0.2105 0.5477 0.1904 0.081 Uiso 1 1 calc R
C20 C 0.1966(2) 0.8191(4) 0.25793(19) 0.0567(12) Uani 1 1 d .
H20A H 0.1804 0.9038 0.2476 0.085 Uiso 1 1 calc R
H20B H 0.2480 0.8211 0.2706 0.085 Uiso 1 1 calc R
H20C H 0.1681 0.7872 0.2895 0.085 Uiso 1 1 calc R
C21 C 0.0697(2) 0.9898(4) 0.37195(17) 0.0456(10) Uani 1 1 d .
C22 C 0.0677(2) 1.0853(4) 0.32247(18) 0.0520(11) Uani 1 1 d .
H22A H 0.0971 1.0548 0.2911 0.078 Uiso 1 1 calc R
H22B H 0.0872 1.1652 0.3369 0.078 Uiso 1 1 calc R
H22C H 0.0176 1.0969 0.3077 0.078 Uiso 1 1 calc R
C23 C 0.1481(2) 0.9765(4) 0.39466(17) 0.0505(11) Uani 1 1 d .
H23A H 0.1503 0.9197 0.4280 0.076 Uiso 1 1 calc R
H23B H 0.1670 1.0586 0.4066 0.076 Uiso 1 1 calc R
H23C H 0.1773 0.9425 0.3640 0.076 Uiso 1 1 calc R
C24 C 0.0244(2) 1.0422(4) 0.42059(19) 0.0566(12) Uani 1 1 d .
H24A H -0.0259 1.0524 0.4062 0.085 Uiso 1 1 calc R
H24B H 0.0440 1.1234 0.4331 0.085 Uiso 1 1 calc R
H24C H 0.0263 0.9841 0.4535 0.085 Uiso 1 1 calc R
C25 C 0.0889(2) 0.6983(4) 0.43532(16) 0.0457(9) Uani 1 1 d .
C26 C 0.0948(2) 0.7366(4) 0.49330(16) 0.0504(11) Uani 1 1 d .
H26 H 0.0584 0.7884 0.5084 0.061 Uiso 1 1 calc R
C27 C 0.1536(2) 0.6997(5) 0.52902(18) 0.0586(12) Uani 1 1 d .
H27 H 0.1570 0.7265 0.5683 0.070 Uiso 1 1 calc R
C28 C 0.2065(3) 0.6249(4) 0.5080(2) 0.0583(12) Uani 1 1 d .
H28 H 0.2459 0.5983 0.5329 0.070 Uiso 1 1 calc R
C29 C 0.2027(2) 0.5881(4) 0.45035(19) 0.0537(11) Uani 1 1 d .
H29 H 0.2398 0.5375 0.4355 0.064 Uiso 1 1 calc R
C30 C 0.1448(2) 0.6250(4) 0.41451(18) 0.0483(10) Uani 1 1 d .
H30 H 0.1429 0.6002 0.3749 0.058 Uiso 1 1 calc R
C31 C -0.0642(2) 0.7702(4) 0.42459(16) 0.0444(10) Uani 1 1 d .
C32 C -0.1190(2) 0.8430(4) 0.39869(19) 0.0507(11) Uani 1 1 d .
H32 H -0.1096 0.8880 0.3643 0.061 Uiso 1 1 calc R
C33 C -0.1867(2) 0.8518(4) 0.42155(19) 0.0572(12) Uani 1 1 d .
H33 H -0.2232 0.9026 0.4032 0.069 Uiso 1 1 calc R
C34 C -0.2009(2) 0.7858(5) 0.47145(19) 0.0599(11) Uani 1 1 d .
H34 H -0.2476 0.7900 0.4870 0.072 Uiso 1 1 calc R
C35 C -0.1477(2) 0.7146(5) 0.49842(18) 0.0561(11) Uani 1 1 d .
H35 H -0.1572 0.6714 0.5333 0.067 Uiso 1 1 calc R
C36 C -0.0799(2) 0.7050(4) 0.47505(17) 0.0493(10) Uani 1 1 d .
H36 H -0.0438 0.6536 0.4936 0.059 Uiso 1 1 calc R
C37 C -0.0311(2) 0.5226(4) 0.33738(17) 0.0466(10) Uani 1 1 d .
C38 C -0.0082(2) 0.4511(4) 0.28411(18) 0.0517(11) Uani 1 1 d .
H38A H -0.0269 0.4939 0.2490 0.078 Uiso 1 1 calc R
H38B H -0.0279 0.3660 0.2850 0.078 Uiso 1 1 calc R
H38C H 0.0447 0.4474 0.2842 0.078 Uiso 1 1 calc R
C39 C -0.1140(2) 0.5293(4) 0.33698(18) 0.0527(11) Uani 1 1 d .
H39A H -0.1289 0.5667 0.3734 0.079 Uiso 1 1 calc R
H39B H -0.1342 0.4449 0.3331 0.079 Uiso 1 1 calc R
H39C H -0.1319 0.5807 0.3042 0.079 Uiso 1 1 calc R
C40 C -0.0034(2) 0.4491(4) 0.39084(17) 0.0532(11) Uani 1 1 d .
H40A H 0.0493 0.4405 0.3903 0.080 Uiso 1 1 calc R
H40B H -0.0258 0.3661 0.3905 0.080 Uiso 1 1 calc R
H40C H -0.0161 0.4939 0.4260 0.080 Uiso 1 1 calc R
C41 C -0.0551(3) 0.9746(4) 0.2137(2) 0.0640(13) Uani 1 1 d .
H41A H -0.0199 1.0433 0.2205 0.077 Uiso 1 1 calc R
H41B H -0.0582 0.9624 0.1711 0.077 Uiso 1 1 calc R
C42 C -0.1816(3) 1.1534(6) 0.1715(3) 0.100(2) Uani 1 1 d .
H42A H -0.1474 1.2212 0.1647 0.150 Uiso 1 1 calc R
H42B H -0.2273 1.1885 0.1841 0.150 Uiso 1 1 calc R
H42C H -0.1907 1.1063 0.1354 0.150 Uiso 1 1 calc R
C43 C -0.2125(3) 0.9225(5) 0.2388(2) 0.0800(16) Uani 1 1 d .
H43A H -0.2228 0.8797 0.2018 0.120 Uiso 1 1 calc R
H43B H -0.2570 0.9611 0.2519 0.120 Uiso 1 1 calc R
H43C H -0.1943 0.8620 0.2678 0.120 Uiso 1 1 calc R
C44 C -0.1404(2) 1.1380(4) 0.2981(2) 0.0621(12) Uani 1 1 d .
H44A H -0.1260 1.0830 0.3306 0.093 Uiso 1 1 calc R
H44B H -0.1887 1.1723 0.3041 0.093 Uiso 1 1 calc R
H44C H -0.1055 1.2065 0.2958 0.093 Uiso 1 1 calc R
N1 N -0.01694(17) 0.6730(3) 0.15855(13) 0.0408(8) Uani 1 1 d .
N2 N 0.10731(16) 0.7353(3) 0.19027(12) 0.0410(8) Uani 1 1 d .
N3 N 0.03916(17) 0.8709(3) 0.34783(13) 0.0416(8) Uani 1 1 d .
N4 N 0.00123(17) 0.6501(3) 0.33244(13) 0.0430(8) Uani 1 1 d .
Si04 Si -0.14247(8) 1.04658(13) 0.22896(6) 0.0610(3) Uani 1 1 d .
P1 P 0.06358(6) 0.67353(10) 0.13593(4) 0.0436(3) Uani 1 1 d .
P2 P 0.01719(6) 0.74912(9) 0.38384(4) 0.0430(3) Uani 1 1 d .
Sm1 Sm 0.010962(11) 0.78760(2) 0.250118(9) 0.04107(6) Uani 1 1 d .

loop_
_atom_site_aniso_label
_atom_site_aniso_U_11
_atom_site_aniso_U_22
_atom_site_aniso_U_33
_atom_site_aniso_U_23
_atom_site_aniso_U_13
_atom_site_aniso_U_12
C1 0.051(3) 0.051(2) 0.041(2) -0.002(2) -0.0019(19) -0.001(2)
C2 0.067(3) 0.067(3) 0.057(3) 0.008(2) -0.010(2) 0.006(2)
C3 0.060(3) 0.072(3) 0.067(3) -0.023(3) -0.012(2) 0.000(3)
C4 0.044(3) 0.081(3) 0.059(3) 0.002(3) 0.003(2) -0.006(2)
C5 0.045(2) 0.050(3) 0.043(2) -0.0064(19) 0.0031(19) -0.003(2)
C6 0.049(3) 0.053(3) 0.048(2) -0.007(2) 0.004(2) 0.002(2)
C7 0.064(3) 0.048(3) 0.060(3) -0.004(2) 0.003(2) 0.004(2)
C8 0.060(3) 0.055(3) 0.068(3) -0.019(3) -0.002(2) 0.005(3)
C9 0.051(3) 0.068(3) 0.059(3) -0.024(3) 0.002(2) 0.003(2)
C10 0.050(3) 0.061(3) 0.049(3) -0.010(2) 0.008(2) -0.002(2)
C11 0.049(2) 0.048(3) 0.044(2) -0.004(2) 0.0073(18) -0.0022(19)
C12 0.056(3) 0.054(3) 0.041(2) -0.005(2) 0.005(2) -0.002(2)
C13 0.068(3) 0.054(3) 0.050(3) 0.008(2) 0.005(2) -0.002(2)
C14 0.088(4) 0.060(3) 0.040(2) 0.006(2) 0.013(2) 0.001(3)
C15 0.089(3) 0.060(3) 0.039(2) -0.002(2) 0.012(2) -0.001(3)
C16 0.076(3) 0.053(3) 0.042(2) -0.004(2) 0.010(2) -0.009(3)
C17 0.043(2) 0.047(2) 0.049(2) -0.0066(19) 0.0054(18) 0.0010(19)
C18 0.046(2) 0.070(3) 0.062(3) 0.001(3) 0.012(2) 0.000(3)
C19 0.050(3) 0.056(3) 0.056(3) -0.007(2) -0.004(2) 0.005(2)
C20 0.046(2) 0.064(3) 0.060(3) -0.016(2) -0.003(2) -0.001(2)
C21 0.047(2) 0.046(2) 0.045(2) -0.0062(19) 0.0101(19) -0.0085(19)
C22 0.054(3) 0.043(2) 0.060(3) 0.002(2) 0.007(2) -0.004(2)
C23 0.054(3) 0.057(3) 0.041(2) -0.003(2) 0.005(2) -0.012(2)
C24 0.061(3) 0.056(3) 0.054(3) -0.016(2) 0.014(2) -0.008(2)
C25 0.052(2) 0.047(2) 0.039(2) 0.0017(19) 0.0071(17) -0.011(2)
C26 0.051(2) 0.060(3) 0.040(2) -0.001(2) 0.0064(19) -0.011(2)
C27 0.062(3) 0.071(3) 0.043(2) 0.004(2) 0.002(2) -0.016(3)
C28 0.052(3) 0.063(3) 0.059(3) 0.014(2) -0.007(2) -0.014(2)
C29 0.048(3) 0.053(3) 0.060(3) 0.009(2) 0.003(2) -0.005(2)
C30 0.050(3) 0.051(3) 0.044(2) 0.001(2) 0.007(2) -0.006(2)
C31 0.048(2) 0.047(3) 0.039(2) -0.001(2) 0.0021(17) -0.007(2)
C32 0.054(3) 0.051(2) 0.048(2) -0.004(2) 0.005(2) -0.005(2)
C33 0.047(3) 0.065(3) 0.059(3) -0.005(2) 0.006(2) 0.005(2)
C34 0.056(3) 0.066(3) 0.059(3) -0.011(3) 0.016(2) -0.007(3)
C35 0.061(3) 0.063(3) 0.045(2) -0.007(2) 0.015(2) -0.011(3)
C36 0.052(2) 0.051(3) 0.045(2) -0.005(2) 0.0068(18) -0.005(2)
C37 0.052(3) 0.048(2) 0.039(2) -0.0001(19) 0.0046(19) -0.003(2)
C38 0.061(3) 0.046(2) 0.049(2) 0.000(2) 0.008(2) -0.004(2)
C39 0.054(3) 0.055(3) 0.050(3) -0.005(2) 0.008(2) -0.011(2)
C40 0.066(3) 0.048(3) 0.046(2) 0.003(2) 0.005(2) -0.006(2)
C41 0.070(3) 0.066(3) 0.055(3) -0.024(2) 0.001(2) -0.004(3)
C42 0.096(4) 0.117(5) 0.090(4) 0.020(4) 0.025(3) 0.035(4)
C43 0.069(4) 0.088(4) 0.084(4) -0.014(3) 0.006(3) 0.002(3)
C44 0.059(3) 0.055(3) 0.073(3) 0.002(2) 0.015(2) 0.007(2)
N1 0.0444(19) 0.043(2) 0.0346(17) -0.0033(14) 0.0002(14) 0.0002(14)
N2 0.0388(17) 0.048(2) 0.0367(16) -0.0035(14) 0.0048(13) 0.0007(15)
N3 0.047(2) 0.0418(19) 0.0360(17) -0.0042(15) 0.0049(15) -0.0068(16)
N4 0.048(2) 0.0446(19) 0.0363(18) -0.0015(15) 0.0053(15) -0.0072(16)
Si04 0.0647(9) 0.0621(8) 0.0564(8) 0.0023(7) 0.0064(7) 0.0050(7)
P1 0.0484(6) 0.0462(6) 0.0365(5) -0.0040(4) 0.0063(5) -0.0003(5)
P2 0.0461(6) 0.0474(6) 0.0357(5) -0.0019(4) 0.0057(4) -0.0042(4)
Sm1 0.04462(12) 0.04325(11) 0.03563(9) -0.00219(12) 0.00504(8) 0.00092(12)

loop_
_atom_type_symbol
_atom_type_description
_atom_type_scat_dispersion_real
_atom_type_scat_dispersion_imag
_atom_type_scat_source
C C 0.0033 0.0016 'International Tables Vol C Tables 4.2.6.8 and 6.1.1.4'
H H 0.0000 0.0000 'International Tables Vol C Tables 4.2.6.8 and 6.1.1.4'
N N 0.0061 0.0033 'International Tables Vol C Tables 4.2.6.8 and 6.1.1.4'
Si Si 0.0817 0.0704 'International Tables Vol C Tables 4.2.6.8 and 6.1.1.4'
P P 0.1023 0.0942 'International Tables Vol C Tables 4.2.6.8 and 6.1.1.4'
Sm Sm -0.1638 3.4418 'International Tables Vol C Tables 4.2.6.8 and 6.1.1.4'

loop_
_geom_angle_atom_site_label_1
_geom_angle_atom_site_label_2
_geom_angle_atom_site_label_3
_geom_angle
N1 C1 C3 113.0(3)
N1 C1 C2 112.1(3)
C3 C1 C2 107.9(4)
N1 C1 C4 106.7(3)
C3 C1 C4 108.5(4)
C2 C1 C4 108.6(4)
C1 C2 H2A 109.5
C1 C2 H2B 109.5
H2A C2 H2B 109.5
C1 C2 H2C 109.5
H2A C2 H2C 109.5
H2B C2 H2C 109.5
C1 C3 H3A 109.5
C1 C3 H3B 109.5
H3A C3 H3B 109.5
C1 C3 H3C 109.5
H3A C3 H3C 109.5
H3B C3 H3C 109.5
C1 C4 H4A 109.5
C1 C4 H4B 109.5
H4A C4 H4B 109.5
C1 C4 H4C 109.5
H4A C4 H4C 109.5
H4B C4 H4C 109.5
C10 C5 C6 118.2(4)
C10 C5 P1 124.7(3)
C6 C5 P1 116.7(3)
C7 C6 C5 120.7(4)
C7 C6 H6 119.7
C5 C6 H6 119.7
C8 C7 C6 120.4(4)
C8 C7 H7 119.8
C6 C7 H7 119.8
C7 C8 C9 119.5(5)
C7 C8 H8 120.3
C9 C8 H8 120.3
C10 C9 C8 120.2(4)
C10 C9 H9 119.9
C8 C9 H9 119.9
C9 C10 C5 121.0(4)
C9 C10 H10 119.5
C5 C10 H10 119.5
C16 C11 C12 117.7(4)
C16 C11 P1 123.9(3)
C12 C11 P1 118.2(3)
C13 C12 C11 120.9(4)
C13 C12 H12 119.5
C11 C12 H12 119.5
C14 C13 C12 120.1(4)
C14 C13 H13 120.0
C12 C13 H13 120.0
C15 C14 C13 120.0(4)
C15 C14 H14 120.0
C13 C14 H14 120.0
C14 C15 C16 120.0(4)
C14 C15 H15 120.0
C16 C15 H15 120.0
C15 C16 C11 121.1(4)
C15 C16 H16 119.4
C11 C16 H16 119.4
N2 C17 C20 105.8(3)
N2 C17 C18 113.2(3)
C20 C17 C18 109.5(3)
N2 C17 C19 111.6(3)
C20 C17 C19 107.2(3)
C18 C17 C19 109.3(3)
C17 C18 H18A 109.5
C17 C18 H18B 109.5
H18A C18 H18B 109.5
C17 C18 H18C 109.5
H18A C18 H18C 109.5
H18B C18 H18C 109.5
C17 C19 H19A 109.5
C17 C19 H19B 109.5
H19A C19 H19B 109.5
C17 C19 H19C 109.5
H19A C19 H19C 109.5
H19B C19 H19C 109.5
C17 C20 H20A 109.5
C17 C20 H20B 109.5
H20A C20 H20B 109.5
C17 C20 H20C 109.5
H20A C20 H20C 109.5
H20B C20 H20C 109.5
N3 C21 C23 112.7(3)
N3 C21 C22 107.2(3)
C23 C21 C22 108.0(3)
N3 C21 C24 112.0(3)
C23 C21 C24 108.9(3)
C22 C21 C24 107.8(3)
C21 C22 H22A 109.5
C21 C22 H22B 109.5
H22A C22 H22B 109.5
C21 C22 H22C 109.5
H22A C22 H22C 109.5
H22B C22 H22C 109.5
C21 C23 H23A 109.5
C21 C23 H23B 109.5
H23A C23 H23B 109.5
C21 C23 H23C 109.5
H23A C23 H23C 109.5
H23B C23 H23C 109.5
C21 C24 H24A 109.5
C21 C24 H24B 109.5
H24A C24 H24B 109.5
C21 C24 H24C 109.5
H24A C24 H24C 109.5
H24B C24 H24C 109.5
C26 C25 C30 117.7(4)
C26 C25 P2 124.0(3)
C30 C25 P2 118.0(3)
C27 C26 C25 120.6(4)
C27 C26 H26 119.7
C25 C26 H26 119.7
C28 C27 C26 120.5(4)
C28 C27 H27 119.8
C26 C27 H27 119.8
C27 C28 C29 120.0(4)
C27 C28 H28 120.0
C29 C28 H28 120.0
C30 C29 C28 119.9(4)
C30 C29 H29 120.1
C28 C29 H29 120.1
C29 C30 C25 121.3(4)
C29 C30 H30 119.4
C25 C30 H30 119.4
C32 C31 C36 117.5(4)
C32 C31 P2 116.7(3)
C36 C31 P2 125.1(3)
C33 C32 C31 121.9(4)
C33 C32 H32 119.1
C31 C32 H32 119.1
C32 C33 C34 119.4(4)
C32 C33 H33 120.3
C34 C33 H33 120.3
C35 C34 C33 120.1(4)
C35 C34 H34 120.0
C33 C34 H34 120.0
C34 C35 C36 120.4(4)
C34 C35 H35 119.8
C36 C35 H35 119.8
C35 C36 C31 120.7(4)
C35 C36 H36 119.6
C31 C36 H36 119.6
N4 C37 C38 105.7(3)
N4 C37 C40 114.2(3)
C38 C37 C40 107.3(3)
N4 C37 C39 111.0(3)
C38 C37 C39 109.4(3)
C40 C37 C39 109.0(3)
C37 C38 H38A 109.5
C37 C38 H38B 109.5
H38A C38 H38B 109.5
C37 C38 H38C 109.5
H38A C38 H38C 109.5
H38B C38 H38C 109.5
C37 C39 H39A 109.5
C37 C39 H39B 109.5
H39A C39 H39B 109.5
C37 C39 H39C 109.5
H39A C39 H39C 109.5
H39B C39 H39C 109.5
C37 C40 H40A 109.5
C37 C40 H40B 109.5
H40A C40 H40B 109.5
C37 C40 H40C 109.5
H40A C40 H40C 109.5
H40B C40 H40C 109.5
Si04 C41 Sm1 134.3(2)
Si04 C41 H41A 103.6
Sm1 C41 H41A 103.6
Si04 C41 H41B 103.6
Sm1 C41 H41B 103.6
H41A C41 H41B 105.3
Si04 C42 H42A 109.5
Si04 C42 H42B 109.5
H42A C42 H42B 109.5
Si04 C42 H42C 109.5
H42A C42 H42C 109.5
H42B C42 H42C 109.5
Si04 C43 H43A 109.5
Si04 C43 H43B 109.5
H43A C43 H43B 109.5
Si04 C43 H43C 109.5
H43A C43 H43C 109.5
H43B C43 H43C 109.5
Si04 C44 H44A 109.5
Si04 C44 H44B 109.5
H44A C44 H44B 109.5
Si04 C44 H44C 109.5
H44A C44 H44C 109.5
H44B C44 H44C 109.5
C1 N1 P1 128.4(3)
C1 N1 Sm1 132.1(2)
P1 N1 Sm1 96.67(14)
C17 N2 P1 129.7(2)
C17 N2 Sm1 128.2(2)
P1 N2 Sm1 100.82(14)
C21 N3 P2 126.9(3)
C21 N3 Sm1 135.5(2)
P2 N3 Sm1 97.61(14)
C37 N4 P2 127.2(3)
C37 N4 Sm1 131.3(2)
P2 N4 Sm1 99.28(15)
C41 Si04 C44 113.5(2)
C41 Si04 C42 115.7(2)
C44 Si04 C42 106.1(3)
C41 Si04 C43 110.1(2)
C44 Si04 C43 104.7(2)
C42 Si04 C43 105.7(3)
N1 P1 N2 100.93(16)
N1 P1 C11 113.89(18)
N2 P1 C11 111.49(18)
N1 P1 C5 113.71(18)
N2 P1 C5 113.02(18)
C11 P1 C5 104.15(19)
N1 P1 Sm1 52.50(11)
N2 P1 Sm1 48.67(10)
C11 P1 Sm1 123.13(13)
C5 P1 Sm1 132.56(13)
N4 P2 N3 101.23(16)
N4 P2 C25 112.83(18)
N3 P2 C25 112.69(18)
N4 P2 C31 109.52(18)
N3 P2 C31 113.60(18)
C25 P2 C31 107.02(18)
N4 P2 Sm1 50.05(12)
N3 P2 Sm1 51.57(11)
C25 P2 Sm1 132.80(12)
C31 P2 Sm1 120.10(13)
N2 Sm1 N4 113.55(11)
N2 Sm1 N3 119.13(10)
N4 Sm1 N3 61.29(11)
N2 Sm1 C41 111.45(13)
N4 Sm1 C41 134.99(13)
N3 Sm1 C41 95.70(13)
N2 Sm1 N1 61.23(10)
N4 Sm1 N1 110.44(10)
N3 Sm1 N1 171.55(10)
C41 Sm1 N1 91.74(12)
N2 Sm1 P1 30.52(7)
N4 Sm1 P1 117.78(8)
N3 Sm1 P1 149.39(8)
C41 Sm1 P1 101.48(10)
N1 Sm1 P1 30.83(7)
N2 Sm1 P2 123.53(8)
N4 Sm1 P2 30.67(8)
N3 Sm1 P2 30.82(7)
C41 Sm1 P2 116.10(10)
N1 Sm1 P2 141.05(7)
P1 Sm1 P2 142.40(3)

loop_
_geom_bond_atom_site_label_1
_geom_bond_atom_site_label_2
_geom_bond_distance
C1 N1 1.491(5)
C1 C3 1.526(6)
C1 C2 1.528(6)
C1 C4 1.532(6)
C2 H2A 0.9800
C2 H2B 0.9800
C2 H2C 0.9800
C3 H3A 0.9800
C3 H3B 0.9800
C3 H3C 0.9800
C4 H4A 0.9800
C4 H4B 0.9800
C4 H4C 0.9800
C5 C10 1.388(5)
C5 C6 1.399(6)
C5 P1 1.834(4)
C6 C7 1.383(6)
C6 H6 0.9500
C7 C8 1.380(6)
C7 H7 0.9500
C8 C9 1.388(6)
C8 H8 0.9500
C9 C10 1.379(6)
C9 H9 0.9500
C10 H10 0.9500
C11 C16 1.393(6)
C11 C12 1.401(6)
C11 P1 1.818(4)
C12 C13 1.385(6)
C12 H12 0.9500
C13 C14 1.380(6)
C13 H13 0.9500
C14 C15 1.378(6)
C14 H14 0.9500
C15 C16 1.388(6)
C15 H15 0.9500
C16 H16 0.9500
C17 N2 1.489(5)
C17 C20 1.512(5)
C17 C18 1.525(5)
C17 C19 1.540(6)
C18 H18A 0.9800
C18 H18B 0.9800
C18 H18C 0.9800
C19 H19A 0.9800
C19 H19B 0.9800
C19 H19C 0.9800
C20 H20A 0.9800
C20 H20B 0.9800
C20 H20C 0.9800
C21 N3 1.489(5)
C21 C23 1.524(6)
C21 C22 1.531(6)
C21 C24 1.536(5)
C22 H22A 0.9800
C22 H22B 0.9800
C22 H22C 0.9800
C23 H23A 0.9800
C23 H23B 0.9800
C23 H23C 0.9800
C24 H24A 0.9800
C24 H24B 0.9800
C24 H24C 0.9800
C25 C26 1.398(5)
C25 C30 1.400(6)
C25 P2 1.821(4)
C26 C27 1.389(6)
C26 H26 0.9500
C27 C28 1.370(6)
C27 H27 0.9500
C28 C29 1.386(6)
C28 H28 0.9500
C29 C30 1.379(6)
C29 H29 0.9500
C30 H30 0.9500
C31 C32 1.391(6)
C31 C36 1.399(5)
C31 P2 1.824(4)
C32 C33 1.385(6)
C32 H32 0.9500
C33 C34 1.386(6)
C33 H33 0.9500
C34 C35 1.371(6)
C34 H34 0.9500
C35 C36 1.392(5)
C35 H35 0.9500
C36 H36 0.9500
C37 N4 1.496(5)
C37 C38 1.523(5)
C37 C40 1.530(6)
C37 C39 1.534(6)
C38 H38A 0.9800
C38 H38B 0.9800
C38 H38C 0.9800
C39 H39A 0.9800
C39 H39B 0.9800
C39 H39C 0.9800
C40 H40A 0.9800
C40 H40B 0.9800
C40 H40C 0.9800
C41 Si04 1.837(5)
C41 Sm1 2.471(5)
C41 H41A 0.9900
C41 H41B 0.9900
C42 Si04 1.871(6)
C42 H42A 0.9800
C42 H42B 0.9800
C42 H42C 0.9800
C43 Si04 1.875(5)
C43 H43A 0.9800
C43 H43B 0.9800
C43 H43C 0.9800
C44 Si04 1.870(5)
C44 H44A 0.9800
C44 H44B 0.9800
C44 H44C 0.9800
N1 P1 1.600(3)
N1 Sm1 2.476(3)
N2 P1 1.603(3)
N2 Sm1 2.370(3)
N3 P2 1.607(3)
N3 Sm1 2.457(3)
N4 P2 1.607(3)
N4 Sm1 2.415(3)
P1 Sm1 3.1001(10)
P2 Sm1 3.1091(10)

loop_
_geom_torsion_atom_site_label_1
_geom_torsion_atom_site_label_2
_geom_torsion_atom_site_label_3
_geom_torsion_atom_site_label_4
_geom_torsion
C10 C5 C6 C7 -0.2(6)
P1 C5 C6 C7 -174.1(3)
C5 C6 C7 C8 -0.1(7)
C6 C7 C8 C9 -0.4(7)
C7 C8 C9 C10 1.3(7)
C8 C9 C10 C5 -1.6(7)
C6 C5 C10 C9 1.1(6)
P1 C5 C10 C9 174.4(3)
C16 C11 C12 C13 -2.8(6)
P1 C11 C12 C13 -178.1(3)
C11 C12 C13 C14 0.9(7)
C12 C13 C14 C15 1.7(7)
C13 C14 C15 C16 -2.4(7)
C14 C15 C16 C11 0.4(7)
C12 C11 C16 C15 2.1(6)
P1 C11 C16 C15 177.2(3)
C30 C25 C26 C27 -1.7(6)
P2 C25 C26 C27 -176.1(3)
C25 C26 C27 C28 -0.1(6)
C26 C27 C28 C29 1.6(7)
C27 C28 C29 C30 -1.1(7)
C28 C29 C30 C25 -0.8(6)
C26 C25 C30 C29 2.2(6)
P2 C25 C30 C29 176.9(3)
C36 C31 C32 C33 0.2(6)
P2 C31 C32 C33 171.1(3)
C31 C32 C33 C34 -0.4(7)
C32 C33 C34 C35 1.3(7)
C33 C34 C35 C36 -1.9(7)
C34 C35 C36 C31 1.6(7)
C32 C31 C36 C35 -0.7(6)
P2 C31 C36 C35 -170.8(3)
C3 C1 N1 P1 46.2(5)
C2 C1 N1 P1 -76.0(4)
C4 C1 N1 P1 165.2(3)
C3 C1 N1 Sm1 -157.4(3)
C2 C1 N1 Sm1 80.4(4)
C4 C1 N1 Sm1 -38.3(5)
C20 C17 N2 P1 174.2(3)
C18 C17 N2 P1 54.3(5)
C19 C17 N2 P1 -69.5(4)
C20 C17 N2 Sm1 -21.2(4)
C18 C17 N2 Sm1 -141.1(3)
C19 C17 N2 Sm1 95.1(3)
C23 C21 N3 P2 72.1(4)
C22 C21 N3 P2 -169.2(3)
C24 C21 N3 P2 -51.1(5)
C23 C21 N3 Sm1 -104.7(4)
C22 C21 N3 Sm1 14.0(5)
C24 C21 N3 Sm1 132.1(3)
C38 C37 N4 P2 -158.7(3)
C40 C37 N4 P2 -41.0(5)
C39 C37 N4 P2 82.7(4)
C38 C37 N4 Sm1 41.7(4)
C40 C37 N4 Sm1 159.4(3)
C39 C37 N4 Sm1 -76.8(4)
Sm1 C41 Si04 C44 78.0(4)
Sm1 C41 Si04 C42 -158.9(3)
Sm1 C41 Si04 C43 -39.1(4)
C1 N1 P1 N2 167.8(3)
Sm1 N1 P1 N2 5.13(16)
C1 N1 P1 C11 48.2(4)
Sm1 N1 P1 C11 -114.44(17)
C1 N1 P1 C5 -70.9(4)
Sm1 N1 P1 C5 126.45(16)
C1 N1 P1 Sm1 162.6(4)
C17 N2 P1 N1 162.3(3)
Sm1 N2 P1 N1 -5.42(17)
C17 N2 P1 C11 -76.4(4)
Sm1 N2 P1 C11 115.85(17)
C17 N2 P1 C5 40.5(4)
Sm1 N2 P1 C5 -127.23(16)
C17 N2 P1 Sm1 167.8(4)
C16 C11 P1 N1 -90.8(4)
C12 C11 P1 N1 84.3(4)
C16 C11 P1 N2 155.8(3)
C12 C11 P1 N2 -29.1(4)
C16 C11 P1 C5 33.6(4)
C12 C11 P1 C5 -151.3(3)
C16 C11 P1 Sm1 -150.4(3)
C12 C11 P1 Sm1 24.7(4)
C10 C5 P1 N1 156.6(3)
C6 C5 P1 N1 -29.9(4)
C10 C5 P1 N2 -89.1(4)
C6 C5 P1 N2 84.4(4)
C10 C5 P1 C11 32.1(4)
C6 C5 P1 C11 -154.5(3)
C10 C5 P1 Sm1 -143.3(3)
C6 C5 P1 Sm1 30.1(4)
C37 N4 P2 N3 -171.4(3)
Sm1 N4 P2 N3 -6.83(18)
C37 N4 P2 C25 67.9(4)
Sm1 N4 P2 C25 -127.51(15)
C37 N4 P2 C31 -51.2(4)
Sm1 N4 P2 C31 113.40(17)
C37 N4 P2 Sm1 -164.6(4)
C21 N3 P2 N4 -171.1(3)
Sm1 N3 P2 N4 6.69(17)
C21 N3 P2 C25 -50.3(4)
Sm1 N3 P2 C25 127.47(16)
C21 N3 P2 C31 71.6(4)
Sm1 N3 P2 C31 -110.61(16)
C21 N3 P2 Sm1 -177.8(4)
C26 C25 P2 N4 -153.8(3)
C30 C25 P2 N4 31.8(4)
C26 C25 P2 N3 92.3(4)
C30 C25 P2 N3 -82.1(4)
C26 C25 P2 C31 -33.3(4)
C30 C25 P2 C31 152.4(3)
C26 C25 P2 Sm1 150.2(3)
C30 C25 P2 Sm1 -24.1(4)
C32 C31 P2 N4 -76.0(4)
C36 C31 P2 N4 94.1(4)
C32 C31 P2 N3 36.3(4)
C36 C31 P2 N3 -153.5(3)
C32 C31 P2 C25 161.4(3)
C36 C31 P2 C25 -28.5(4)
C32 C31 P2 Sm1 -21.6(4)
C36 C31 P2 Sm1 148.5(3)
C17 N2 Sm1 N4 -62.8(3)
P1 N2 Sm1 N4 105.18(15)
C17 N2 Sm1 N3 6.3(3)
P1 N2 Sm1 N3 174.27(13)
C17 N2 Sm1 C41 116.2(3)
P1 N2 Sm1 C41 -75.79(18)
C17 N2 Sm1 N1 -164.1(3)
P1 N2 Sm1 N1 3.92(13)
C17 N2 Sm1 P1 -168.0(4)
C17 N2 Sm1 P2 -29.6(3)
P1 N2 Sm1 P2 138.38(11)
C37 N4 Sm1 N2 -79.9(3)
P2 N4 Sm1 N2 116.50(15)
C37 N4 Sm1 N3 168.6(4)
P2 N4 Sm1 N3 4.99(13)
C37 N4 Sm1 C41 101.4(3)
P2 N4 Sm1 C41 -62.2(2)
C37 N4 Sm1 N1 -13.3(3)
P2 N4 Sm1 N1 -176.95(13)
C37 N4 Sm1 P1 -46.2(3)
P2 N4 Sm1 P1 150.13(11)
C37 N4 Sm1 P2 163.6(4)
C21 N3 Sm1 N2 70.0(4)
P2 N3 Sm1 N2 -107.47(15)
C21 N3 Sm1 N4 172.5(4)
P2 N3 Sm1 N4 -4.97(13)
C21 N3 Sm1 C41 -48.5(4)
P2 N3 Sm1 C41 134.09(17)
C21 N3 Sm1 N1 160.0(6)
P2 N3 Sm1 N1 -17.4(8)
C21 N3 Sm1 P1 75.7(4)
P2 N3 Sm1 P1 -101.75(16)
C21 N3 Sm1 P2 177.5(4)
Si04 C41 Sm1 N2 165.9(3)
Si04 C41 Sm1 N4 -15.4(4)
Si04 C41 Sm1 N3 -69.8(3)
Si04 C41 Sm1 N1 106.2(3)
Si04 C41 Sm1 P1 135.7(3)
Si04 C41 Sm1 P2 -45.6(3)
C1 N1 Sm1 N2 -165.5(4)
P1 N1 Sm1 N2 -3.89(12)
C1 N1 Sm1 N4 88.1(3)
P1 N1 Sm1 N4 -110.26(15)
C1 N1 Sm1 N3 99.8(7)
P1 N1 Sm1 N3 -98.6(7)
C1 N1 Sm1 C41 -51.9(3)
P1 N1 Sm1 C41 109.73(17)
C1 N1 Sm1 P1 -161.6(4)
C1 N1 Sm1 P2 85.7(3)
P1 N1 Sm1 P2 -112.73(13)
N1 P1 Sm1 N2 173.3(2)
C11 P1 Sm1 N2 -90.5(2)
C5 P1 Sm1 N2 84.2(2)
N1 P1 Sm1 N4 83.54(17)
N2 P1 Sm1 N4 -89.74(18)
C11 P1 Sm1 N4 179.77(18)
C5 P1 Sm1 N4 -5.5(2)
N1 P1 Sm1 N3 163.4(2)
N2 P1 Sm1 N3 -9.9(2)
C11 P1 Sm1 N3 -100.3(2)
C5 P1 Sm1 N3 74.4(2)
N1 P1 Sm1 C41 -73.75(18)
N2 P1 Sm1 C41 112.97(19)
C11 P1 Sm1 C41 22.5(2)
C5 P1 Sm1 C41 -162.8(2)
N2 P1 Sm1 N1 -173.3(2)
C11 P1 Sm1 N1 96.2(2)
C5 P1 Sm1 N1 -89.1(2)
N1 P1 Sm1 P2 108.14(15)
N2 P1 Sm1 P2 -65.15(16)
C11 P1 Sm1 P2 -155.63(16)
C5 P1 Sm1 P2 19.1(2)
N4 P2 Sm1 N2 -79.77(18)
N3 P2 Sm1 N2 91.66(17)
C25 P2 Sm1 N2 5.3(2)
C31 P2 Sm1 N2 -170.83(18)
N3 P2 Sm1 N4 171.4(2)
C25 P2 Sm1 N4 85.1(2)
C31 P2 Sm1 N4 -91.1(2)
N4 P2 Sm1 N3 -171.4(2)
C25 P2 Sm1 N3 -86.4(2)
C31 P2 Sm1 N3 97.5(2)
N4 P2 Sm1 C41 135.8(2)
N3 P2 Sm1 C41 -52.7(2)
C25 P2 Sm1 C41 -139.1(2)
C31 P2 Sm1 C41 44.8(2)
N4 P2 Sm1 N1 4.55(19)
N3 P2 Sm1 N1 175.99(18)
C25 P2 Sm1 N1 89.6(2)
C31 P2 Sm1 N1 -86.5(2)
N4 P2 Sm1 P1 -46.22(16)
N3 P2 Sm1 P1 125.21(15)
C25 P2 Sm1 P1 38.9(2)
C31 P2 Sm1 P1 -137.28(16)
